data_4337992
loop_
_publ_author_name
'Chyba, Jan'
'Moravec, Zdenek'
'Necas, Marek'
'Mathur, Sanjay'
'Pinkas, Jiri'

_publ_section_title
;
 Construction of Larger Molecular Aluminophosphate Cages from the Cyclic
 Four-Ring Building Unit.
;
_journal_issue 7
_journal_name_full 'Inorganic chemistry'
_journal_page_first 3753
_journal_paper_doi 10.1021/ic500083a
_journal_volume 53
_journal_year 2014
_chemical_formula_sum 'C38 H86 Al3 F12 O24 P5 Si9'
_chemical_formula_weight 1643.67
_chemical_name_systematic
; 
 ? 
;
_space_group_IT_number 14
_symmetry_cell_setting monoclinic
_symmetry_space_group_name_Hall '-P 2ybc'
_symmetry_space_group_name_H-M 'P 1 21/c 1'
_atom_sites_solution_hydrogens geom
_atom_sites_solution_primary direct
_atom_sites_solution_secondary difmap
_audit_creation_method SHELXL-97
_cell_angle_alpha 90.00
_cell_angle_beta 91.442(13)
_cell_angle_gamma 90.00
_cell_formula_units_Z 4
_cell_length_a 17.207(2)
_cell_length_b 21.720(3)
_cell_length_c 21.770(3)
_cell_measurement_reflns_used 94561
_cell_measurement_temperature 120(2)
_cell_measurement_theta_max 27.10
_cell_measurement_theta_min 2.73
_cell_volume 8133.7(18)
_computing_cell_refinement 'CrysAlis RED (Oxford Diffraction Ltd, 2009)'
_computing_data_collection 'CrysAlis CCD (Oxford Diffraction Ltd, 2009)'
_computing_data_reduction 'CrysAlis RED (Oxford Diffraction Ltd, 2009)'
_computing_structure_refinement 'SHELXL-97 (Sheldrick, 1997)'
_computing_structure_solution 'SHELXS-97 (Sheldrick, 1990)'
_diffrn_ambient_temperature 120(2)
_diffrn_detector_area_resol_mean 8.4353
_diffrn_measured_fraction_theta_full 0.998
_diffrn_measured_fraction_theta_max 0.998
_diffrn_measurement_device_type 'Xcalibur, Sapphire2, large Be window'
_diffrn_measurement_method '\w scan'
_diffrn_radiation_monochromator graphite
_diffrn_radiation_source 'Enhance (Mo) X-ray Source'
_diffrn_radiation_type MoK\a
_diffrn_radiation_wavelength 0.71073
_diffrn_reflns_av_R_equivalents 0.0185
_diffrn_reflns_av_sigmaI/netI 0.0171
_diffrn_reflns_limit_h_max 20
_diffrn_reflns_limit_h_min -20
_diffrn_reflns_limit_k_max 25
_diffrn_reflns_limit_k_min -25
_diffrn_reflns_limit_l_max 25
_diffrn_reflns_limit_l_min -14
_diffrn_reflns_number 86474
_diffrn_reflns_theta_full 25.00
_diffrn_reflns_theta_max 25.00
_diffrn_reflns_theta_min 2.73
_diffrn_standards_number 0
_exptl_absorpt_coefficient_mu 0.365
_exptl_absorpt_correction_T_max 1.0278
_exptl_absorpt_correction_T_min 0.9283
_exptl_absorpt_correction_type multi-scan
_exptl_absorpt_process_details 'CrysAlis RED (Oxford Diffraction Ltd, 2009)'
_exptl_crystal_density_diffrn 1.342
_exptl_crystal_density_method 'not measured'
_exptl_crystal_F_000 3416
_exptl_crystal_size_max 0.40
_exptl_crystal_size_mid 0.40
_exptl_crystal_size_min 0.40
_refine_diff_density_max 1.106
_refine_diff_density_min -0.779
_refine_diff_density_rms 0.070
_refine_ls_extinction_method none
_refine_ls_goodness_of_fit_ref 1.075
_refine_ls_hydrogen_treatment constr
_refine_ls_matrix_type full
_refine_ls_number_parameters 908
_refine_ls_number_reflns 14302
_refine_ls_number_restraints 108
_refine_ls_restrained_S_all 1.096
_refine_ls_R_factor_all 0.0654
_refine_ls_R_factor_gt 0.0448
_refine_ls_shift/su_max 0.001
_refine_ls_shift/su_mean 0.000
_refine_ls_structure_factor_coef Fsqd
_refine_ls_weighting_details 'calc w=1/[\s^2^(Fo^2^)+(0.0674P)^2^+10.8419P] where P=(Fo^2^+2Fc^2^)/3'
_refine_ls_weighting_scheme calc
_refine_ls_wR_factor_gt 0.1228
_refine_ls_wR_factor_ref 0.1331
_reflns_number_gt 11168
_reflns_number_total 14302
_reflns_threshold_expression >2sigma(I)
_cod_data_source_file comp-6_CHYBA14.CIF
_cod_data_source_block chyba14
_cod_depositor_comments
;
The following automatic conversions were performed:

'_symmetry_cell_setting' value 'Monoclinic' changed to 'monoclinic'
according to
/usr/data/users/saulius/automatic-downloads/rss-feeds/ACS/lib/dictionaries/cif_core.dic
dictionary named 'cif_core.dic' version 2.4.2 from 2011-04-26.

Automatic conversion script
Id: cif_fix_values 2281 2013-09-26 08:29:07Z andrius 

 Adding full bibliography for 4337991--4337995.cif.
;
_cod_original_cell_volume 8134(2)
_cod_original_sg_symbol_H-M P2(1)/c
_cod_database_code 4337992

loop_
_symmetry_equiv_pos_as_xyz
'x, y, z'
'-x, y+1/2, -z+1/2'
'-x, -y, -z'
'x, -y-1/2, z-1/2'

loop_
_atom_site_label
_atom_site_type_symbol
_atom_site_fract_x
_atom_site_fract_y
_atom_site_fract_z
_atom_site_U_iso_or_equiv
_atom_site_adp_type
_atom_site_occupancy
_atom_site_symmetry_multiplicity
_atom_site_calc_flag
_atom_site_refinement_flags
_atom_site_disorder_assembly
_atom_site_disorder_group
P1 P 0.25073(4) 0.82786(3) 0.28100(3) 0.01887(16) Uani 1 1 d . . .
P2 P 0.24858(4) 0.99467(3) 0.29152(3) 0.02029(16) Uani 1 1 d . . .
P3 P -0.03161(4) 0.90456(4) 0.28456(4) 0.02787(18) Uani 1 1 d . . .
P4 P 0.26585(4) 0.92436(3) 0.11591(3) 0.02243(17) Uani 1 1 d . . .
P5 P 0.45270(4) 0.90907(3) 0.36524(4) 0.02676(18) Uani 1 1 d . . .
Si1 Si 0.25326(5) 0.70563(4) 0.21906(4) 0.0300(2) Uani 1 1 d . . .
Si2 Si 0.29715(7) 1.12491(4) 0.31802(6) 0.0504(3) Uani 1 1 d . . .
Si3 Si -0.02683(6) 0.78648(5) 0.35545(5) 0.0445(3) Uani 1 1 d . . .
Si4 Si -0.17961(5) 0.89169(4) 0.20725(5) 0.0389(2) Uani 1 1 d . . .
Si5 Si -0.01781(6) 1.02283(5) 0.35782(5) 0.0418(2) Uani 1 1 d . . .
Si6 Si 0.28983(5) 0.84640(4) 0.00540(4) 0.0337(2) Uani 1 1 d . . .
Si7 Si 0.26018(5) 1.05142(4) 0.06081(4) 0.0297(2) Uani 1 1 d . . .
Si8 Si 0.57684(6) 0.99845(5) 0.40084(6) 0.0515(3) Uani 1 1 d . . .
Si9 Si 0.51894(6) 0.78290(4) 0.39229(5) 0.0379(2) Uani 1 1 d . . .
Al1 Al 0.38062(5) 0.91533(4) 0.22972(4) 0.02291(19) Uani 1 1 d . . .
Al2 Al 0.12951(5) 0.91771(4) 0.21398(4) 0.01966(18) Uani 1 1 d . . .
Al3 Al 0.27826(5) 0.90147(4) 0.39606(4) 0.0250(2) Uani 1 1 d . . .
F1A F 0.5840(2) 0.77823(16) 0.20655(14) 0.1065(13) Uani 1 1 d . . .
F2A F 0.51401(15) 0.76344(12) 0.12857(13) 0.0710(7) Uani 1 1 d . . .
F3A F 0.61773(18) 0.81258(14) 0.1198(2) 0.1196(15) Uani 1 1 d . . .
F4AA F 0.4898(6) 1.0791(4) 0.1410(5) 0.080(3) Uani 0.508(8) 1 d PU A 1
F5AA F 0.6005(4) 1.0444(4) 0.1458(6) 0.099(3) Uani 0.508(8) 1 d PU A 1
F6AA F 0.5243(5) 1.0267(3) 0.0668(3) 0.097(3) Uani 0.508(8) 1 d PU A 1
F4AB F 0.4834(6) 1.0695(5) 0.1112(5) 0.088(3) Uani 0.492(8) 1 d PU A 2
F5AB F 0.5969(6) 1.0285(4) 0.1054(5) 0.101(3) Uani 0.492(8) 1 d PU A 2
F6AB F 0.5588(6) 1.0710(4) 0.1854(4) 0.110(3) Uani 0.492(8) 1 d PU A 2
F1B F -0.06594(13) 1.06325(10) 0.15979(11) 0.0549(6) Uani 1 1 d . . .
F2B F -0.04400(14) 1.05336(10) 0.06427(10) 0.0545(6) Uani 1 1 d . . .
F3B F 0.04143(13) 1.09327(9) 0.12450(12) 0.0530(6) Uani 1 1 d . . .
F4B F 0.08321(14) 0.80961(14) 0.03447(13) 0.0818(9) Uani 1 1 d . . .
F5B F -0.00358(16) 0.77642(10) 0.09344(11) 0.0663(7) Uani 1 1 d . . .
F6B F -0.03457(14) 0.83863(10) 0.02185(10) 0.0583(6) Uani 1 1 d . . .
O1 O 0.33377(12) 0.90194(10) 0.15328(9) 0.0283(5) Uani 1 1 d . . .
O2 O 0.33017(11) 0.85040(9) 0.26430(9) 0.0243(4) Uani 1 1 d . . .
O3 O 0.31264(11) 0.97707(9) 0.24945(10) 0.0275(5) Uani 1 1 d . . .
O4 O 0.19394(11) 0.94015(9) 0.14980(9) 0.0250(4) Uani 1 1 d . . .
O5 O 0.18701(11) 0.85154(9) 0.23873(9) 0.0238(4) Uani 1 1 d . . .
O6 O 0.16977(11) 0.97274(9) 0.26909(9) 0.0230(4) Uani 1 1 d . . .
O7 O 0.05032(11) 0.89671(9) 0.26892(9) 0.0260(4) Uani 1 1 d . . .
O8 O 0.38052(12) 0.88994(10) 0.39830(10) 0.0298(5) Uani 1 1 d . . .
O9 O 0.44172(12) 0.92854(10) 0.30037(10) 0.0301(5) Uani 1 1 d . . .
O10 O 0.26516(12) 0.97243(9) 0.35719(9) 0.0277(5) Uani 1 1 d . . .
O11 O 0.23672(11) 0.84324(9) 0.34850(9) 0.0250(4) Uani 1 1 d . . .
O1A O 0.45864(11) 0.85566(10) 0.20393(10) 0.0295(5) Uani 1 1 d . . .
O2A O 0.44354(12) 0.97966(10) 0.19202(10) 0.0330(5) Uani 1 1 d . . .
O1B O 0.06118(11) 0.98373(9) 0.18373(9) 0.0236(4) Uani 1 1 d . . .
O2B O 0.07666(11) 0.86363(9) 0.15431(9) 0.0258(4) Uani 1 1 d . . .
O1C O 0.24934(11) 0.75596(9) 0.27707(9) 0.0243(4) Uani 1 1 d . . .
O1D O 0.24329(12) 1.06613(9) 0.29432(10) 0.0282(5) Uani 1 1 d . B .
O1E O -0.05592(13) 0.85766(10) 0.33344(11) 0.0367(5) Uani 1 1 d . . .
O1F O -0.08491(13) 0.89382(11) 0.22675(11) 0.0395(6) Uani 1 1 d . . .
O1G O -0.05348(14) 0.96813(11) 0.30792(12) 0.0436(6) Uani 1 1 d . . .
O1H O 0.24503(12) 0.87469(10) 0.06674(10) 0.0337(5) Uani 1 1 d . . .
O1I O 0.29283(13) 0.98152(10) 0.07849(10) 0.0349(5) Uani 1 1 d . . .
O1J O 0.49078(14) 0.96263(11) 0.40218(11) 0.0404(6) Uani 1 1 d . C .
O1K O 0.51249(13) 0.85568(11) 0.36816(13) 0.0498(7) Uani 1 1 d . . .
C1 C 0.23567(19) 0.90215(15) 0.47784(15) 0.0341(7) Uani 1 1 d . . .
H1A H 0.1823 0.8864 0.4759 0.051 Uiso 1 1 calc R . .
H1B H 0.2357 0.9444 0.4937 0.051 Uiso 1 1 calc R . .
H1C H 0.2675 0.8760 0.5051 0.051 Uiso 1 1 calc R . .
C1A C 0.51517(17) 0.86419(16) 0.16995(15) 0.0334(7) Uani 1 1 d . . .
C2A C 0.5401(2) 0.91908(18) 0.14579(18) 0.0453(9) Uani 1 1 d . . .
H2AA H 0.5834 0.9198 0.1196 0.054 Uiso 1 1 calc R . .
C3A C 0.50222(18) 0.97295(17) 0.15960(17) 0.0392(8) Uani 1 1 d . A .
C4A C 0.5588(2) 0.80463(19) 0.15568(19) 0.0468(9) Uani 1 1 d . . .
C5A C 0.5326(2) 1.0333(2) 0.1331(2) 0.0627(13) Uani 1 1 d . . .
C1B C 0.02323(16) 0.98558(13) 0.13378(14) 0.0257(6) Uani 1 1 d . . .
C2B C 0.01021(18) 0.93792(14) 0.09285(14) 0.0298(7) Uani 1 1 d . . .
H2BA H -0.0170 0.9451 0.0550 0.036 Uiso 1 1 calc R . .
C3B C 0.03757(17) 0.87912(14) 0.10768(14) 0.0281(7) Uani 1 1 d . . .
C4B C -0.01151(19) 1.04944(15) 0.12015(16) 0.0343(7) Uani 1 1 d . . .
C5B C 0.0204(2) 0.82563(16) 0.06334(17) 0.0391(8) Uani 1 1 d . . .
C1C C 0.3491(3) 0.7126(3) 0.1834(2) 0.0786(17) Uani 1 1 d . . .
H1CA H 0.3547 0.7541 0.1663 0.118 Uiso 1 1 calc R . .
H1CB H 0.3531 0.6822 0.1504 0.118 Uiso 1 1 calc R . .
H1CC H 0.3902 0.7053 0.2144 0.118 Uiso 1 1 calc R . .
C2C C 0.2402(3) 0.62991(17) 0.2557(2) 0.0653(13) Uani 1 1 d . . .
H2CA H 0.1917 0.6299 0.2784 0.098 Uiso 1 1 calc R . .
H2CB H 0.2840 0.6218 0.2841 0.098 Uiso 1 1 calc R . .
H2CC H 0.2378 0.5978 0.2241 0.098 Uiso 1 1 calc R . .
C3C C 0.1747(3) 0.72080(18) 0.16237(19) 0.0526(10) Uani 1 1 d . . .
H3CA H 0.1243 0.7154 0.1817 0.079 Uiso 1 1 calc R . .
H3CB H 0.1787 0.6920 0.1280 0.079 Uiso 1 1 calc R . .
H3CC H 0.1790 0.7631 0.1472 0.079 Uiso 1 1 calc R . .
C1D C 0.2521(2) 1.19197(16) 0.2797(2) 0.0572(11) Uani 1 1 d . B .
H1DA H 0.2574 1.1882 0.2352 0.086 Uiso 1 1 calc R . .
H1DB H 0.2780 1.2297 0.2941 0.086 Uiso 1 1 calc R . .
H1DC H 0.1969 1.1938 0.2895 0.086 Uiso 1 1 calc R . .
C2DA C 0.3889(10) 1.1101(8) 0.3292(13) 0.073(5) Uani 0.309(14) 1 d PU B 1
H2DA H 0.4120 1.0990 0.2900 0.109 Uiso 0.309(14) 1 calc PR B 1
H2DB H 0.3949 1.0758 0.3581 0.109 Uiso 0.309(14) 1 calc PR B 1
H2DC H 0.4152 1.1466 0.3461 0.109 Uiso 0.309(14) 1 calc PR B 1
C3DA C 0.2510(14) 1.1345(10) 0.4059(8) 0.073(5) Uani 0.309(14) 1 d PU B 1
H3DA H 0.1943 1.1385 0.4022 0.110 Uiso 0.309(14) 1 calc PR B 1
H3DB H 0.2728 1.1714 0.4257 0.110 Uiso 0.309(14) 1 calc PR B 1
H3DC H 0.2643 1.0982 0.4307 0.110 Uiso 0.309(14) 1 calc PR B 1
C2DB C 0.3998(3) 1.1130(3) 0.2859(5) 0.057(2) Uani 0.691(14) 1 d PU B 2
H2DD H 0.3966 1.1132 0.2408 0.085 Uiso 0.691(14) 1 calc PR B 2
H2DE H 0.4207 1.0734 0.3002 0.085 Uiso 0.691(14) 1 calc PR B 2
H2DF H 0.4340 1.1463 0.3002 0.085 Uiso 0.691(14) 1 calc PR B 2
C3DB C 0.3039(8) 1.1299(5) 0.3996(4) 0.091(3) Uani 0.691(14) 1 d PU B 2
H3DD H 0.3306 1.0934 0.4160 0.136 Uiso 0.691(14) 1 calc PR B 2
H3DE H 0.2515 1.1321 0.4161 0.136 Uiso 0.691(14) 1 calc PR B 2
H3DF H 0.3331 1.1669 0.4115 0.136 Uiso 0.691(14) 1 calc PR B 2
C1E C 0.0559(3) 0.7955(3) 0.4083(3) 0.0823(18) Uani 1 1 d . . .
H1EA H 0.0973 0.8179 0.3878 0.124 Uiso 1 1 calc R . .
H1EB H 0.0750 0.7548 0.4210 0.124 Uiso 1 1 calc R . .
H1EC H 0.0399 0.8186 0.4445 0.124 Uiso 1 1 calc R . .
C2E C -0.0015(4) 0.7442(2) 0.2854(3) 0.102(2) Uani 1 1 d . . .
H2EA H 0.0365 0.7681 0.2624 0.153 Uiso 1 1 calc R . .
H2EB H -0.0484 0.7380 0.2597 0.153 Uiso 1 1 calc R . .
H2EC H 0.0209 0.7042 0.2967 0.153 Uiso 1 1 calc R . .
C3E C -0.1120(3) 0.7535(2) 0.3936(2) 0.0704(14) Uani 1 1 d . . .
H3EA H -0.1286 0.7814 0.4260 0.106 Uiso 1 1 calc R . .
H3EB H -0.0979 0.7135 0.4116 0.106 Uiso 1 1 calc R . .
H3EC H -0.1545 0.7480 0.3633 0.106 Uiso 1 1 calc R . .
C1F C -0.1833(2) 0.8409(2) 0.1388(2) 0.0631(12) Uani 1 1 d . . .
H1FA H -0.1530 0.8595 0.1060 0.095 Uiso 1 1 calc R . .
H1FB H -0.2374 0.8359 0.1246 0.095 Uiso 1 1 calc R . .
H1FC H -0.1613 0.8006 0.1496 0.095 Uiso 1 1 calc R . .
C2F C -0.2121(3) 0.9691(2) 0.1861(3) 0.0747(15) Uani 1 1 d . . .
H2FA H -0.2014 0.9973 0.2204 0.112 Uiso 1 1 calc R . .
H2FB H -0.2680 0.9685 0.1766 0.112 Uiso 1 1 calc R . .
H2FC H -0.1841 0.9830 0.1500 0.112 Uiso 1 1 calc R . .
C3F C -0.2342(2) 0.8614(2) 0.2728(2) 0.0547(10) Uani 1 1 d . . .
H3FA H -0.2266 0.8888 0.3082 0.082 Uiso 1 1 calc R . .
H3FB H -0.2152 0.8201 0.2833 0.082 Uiso 1 1 calc R . .
H3FC H -0.2896 0.8594 0.2615 0.082 Uiso 1 1 calc R . .
C1G C 0.0549(3) 0.9855(2) 0.4078(2) 0.0619(11) Uani 1 1 d . . .
H1GA H 0.0297 0.9542 0.4328 0.093 Uiso 1 1 calc R . .
H1GB H 0.0796 1.0164 0.4348 0.093 Uiso 1 1 calc R . .
H1GC H 0.0945 0.9660 0.3827 0.093 Uiso 1 1 calc R . .
C2G C 0.0219(3) 1.08463(17) 0.3095(2) 0.0586(11) Uani 1 1 d . . .
H2GA H 0.0645 1.0682 0.2853 0.088 Uiso 1 1 calc R . .
H2GB H 0.0415 1.1181 0.3358 0.088 Uiso 1 1 calc R . .
H2GC H -0.0192 1.1004 0.2817 0.088 Uiso 1 1 calc R . .
C3G C -0.1043(3) 1.0469(2) 0.3989(2) 0.0690(13) Uani 1 1 d . . .
H3GA H -0.1227 1.0126 0.4240 0.103 Uiso 1 1 calc R . .
H3GB H -0.1452 1.0590 0.3692 0.103 Uiso 1 1 calc R . .
H3GC H -0.0912 1.0820 0.4255 0.103 Uiso 1 1 calc R . .
C1H C 0.2467(3) 0.8844(3) -0.06240(19) 0.0751(15) Uani 1 1 d . . .
H1HA H 0.2562 0.9288 -0.0598 0.113 Uiso 1 1 calc R . .
H1HB H 0.1906 0.8767 -0.0642 0.113 Uiso 1 1 calc R . .
H1HC H 0.2702 0.8680 -0.0995 0.113 Uiso 1 1 calc R . .
C2H C 0.2706(3) 0.76274(19) 0.0045(2) 0.0694(14) Uani 1 1 d . . .
H2HA H 0.2151 0.7554 0.0105 0.104 Uiso 1 1 calc R . .
H2HB H 0.3009 0.7429 0.0377 0.104 Uiso 1 1 calc R . .
H2HC H 0.2856 0.7455 -0.0351 0.104 Uiso 1 1 calc R . .
C3H C 0.3942(2) 0.86259(19) 0.01341(18) 0.0473(9) Uani 1 1 d . . .
H3HA H 0.4023 0.9072 0.0161 0.071 Uiso 1 1 calc R . .
H3HB H 0.4209 0.8464 -0.0224 0.071 Uiso 1 1 calc R . .
H3HC H 0.4151 0.8429 0.0508 0.071 Uiso 1 1 calc R . .
C1I C 0.2491(3) 1.09504(17) 0.13198(19) 0.0505(10) Uani 1 1 d . . .
H1IA H 0.2072 1.0769 0.1558 0.076 Uiso 1 1 calc R . .
H1IB H 0.2363 1.1379 0.1221 0.076 Uiso 1 1 calc R . .
H1IC H 0.2978 1.0936 0.1562 0.076 Uiso 1 1 calc R . .
C2I C 0.3338(2) 1.0852(2) 0.0107(2) 0.0581(11) Uani 1 1 d . . .
H2IA H 0.3839 1.0875 0.0331 0.087 Uiso 1 1 calc R . .
H2IB H 0.3175 1.1267 -0.0017 0.087 Uiso 1 1 calc R . .
H2IC H 0.3392 1.0595 -0.0259 0.087 Uiso 1 1 calc R . .
C3I C 0.1677(2) 1.0430(2) 0.01710(18) 0.0500(10) Uani 1 1 d . . .
H3IA H 0.1331 1.0154 0.0392 0.075 Uiso 1 1 calc R . .
H3IB H 0.1778 1.0258 -0.0235 0.075 Uiso 1 1 calc R . .
H3IC H 0.1430 1.0835 0.0123 0.075 Uiso 1 1 calc R . .
C1JA C 0.6329(14) 0.9592(9) 0.4639(16) 0.077(7) Uani 0.54(5) 1 d P C 1
H1JA H 0.6022 0.9589 0.5012 0.116 Uiso 0.54(5) 1 calc PR C 1
H1JB H 0.6818 0.9813 0.4720 0.116 Uiso 0.54(5) 1 calc PR C 1
H1JC H 0.6443 0.9168 0.4517 0.116 Uiso 0.54(5) 1 calc PR C 1
C1JB C 0.6555(11) 0.9466(8) 0.4316(14) 0.063(5) Uani 0.46(5) 1 d P C 2
H1JD H 0.6654 0.9139 0.4017 0.095 Uiso 0.46(5) 1 calc PR C 2
H1JE H 0.6392 0.9281 0.4703 0.095 Uiso 0.46(5) 1 calc PR C 2
H1JF H 0.7031 0.9705 0.4390 0.095 Uiso 0.46(5) 1 calc PR C 2
C2J C 0.5600(3) 1.0752(2) 0.4338(2) 0.0701(14) Uani 1 1 d . C .
H2JA H 0.5202 1.0968 0.4089 0.105 Uiso 1 1 calc R . .
H2JB H 0.6085 1.0988 0.4339 0.105 Uiso 1 1 calc R . .
H2JC H 0.5422 1.0708 0.4760 0.105 Uiso 1 1 calc R . .
C3J C 0.6065(3) 1.0037(3) 0.3203(3) 0.0926(19) Uani 1 1 d . C .
H3JA H 0.5693 1.0293 0.2970 0.139 Uiso 1 1 calc R . .
H3JB H 0.6077 0.9623 0.3023 0.139 Uiso 1 1 calc R . .
H3JC H 0.6584 1.0222 0.3187 0.139 Uiso 1 1 calc R . .
C1K C 0.6156(3) 0.7569(3) 0.3679(3) 0.0870(18) Uani 1 1 d . . .
H1KA H 0.6555 0.7852 0.3839 0.130 Uiso 1 1 calc R . .
H1KB H 0.6168 0.7563 0.3229 0.130 Uiso 1 1 calc R . .
H1KC H 0.6258 0.7154 0.3838 0.130 Uiso 1 1 calc R . .
C2K C 0.4398(3) 0.73901(19) 0.3549(2) 0.0614(12) Uani 1 1 d . . .
H2KA H 0.3900 0.7515 0.3720 0.092 Uiso 1 1 calc R . .
H2KB H 0.4480 0.6949 0.3622 0.092 Uiso 1 1 calc R . .
H2KC H 0.4391 0.7471 0.3106 0.092 Uiso 1 1 calc R . .
C3K C 0.5133(3) 0.7831(2) 0.47588(19) 0.0662(13) Uani 1 1 d . . .
H3KA H 0.4613 0.7961 0.4877 0.099 Uiso 1 1 calc R . .
H3KB H 0.5521 0.8117 0.4932 0.099 Uiso 1 1 calc R . .
H3KC H 0.5236 0.7415 0.4916 0.099 Uiso 1 1 calc R . .

loop_
_atom_site_aniso_label
_atom_site_aniso_U_11
_atom_site_aniso_U_22
_atom_site_aniso_U_33
_atom_site_aniso_U_23
_atom_site_aniso_U_13
_atom_site_aniso_U_12
P1 0.0196(3) 0.0158(3) 0.0212(4) -0.0005(3) 0.0017(3) -0.0002(3)
P2 0.0223(4) 0.0160(3) 0.0226(4) -0.0003(3) 0.0006(3) -0.0009(3)
P3 0.0251(4) 0.0256(4) 0.0332(5) 0.0055(3) 0.0063(3) 0.0014(3)
P4 0.0268(4) 0.0214(4) 0.0193(4) 0.0006(3) 0.0034(3) 0.0011(3)
P5 0.0222(4) 0.0261(4) 0.0318(4) 0.0058(3) -0.0035(3) -0.0024(3)
Si1 0.0363(5) 0.0208(4) 0.0328(5) -0.0057(4) 0.0007(4) 0.0022(3)
Si2 0.0611(7) 0.0221(5) 0.0665(7) -0.0066(5) -0.0277(6) -0.0042(4)
Si3 0.0411(5) 0.0373(5) 0.0551(7) 0.0192(5) 0.0051(5) -0.0035(4)
Si4 0.0248(4) 0.0363(5) 0.0556(6) 0.0083(4) -0.0002(4) -0.0011(4)
Si5 0.0524(6) 0.0372(5) 0.0364(5) -0.0015(4) 0.0105(5) 0.0127(4)
Si6 0.0396(5) 0.0360(5) 0.0256(5) -0.0075(4) 0.0039(4) 0.0050(4)
Si7 0.0304(4) 0.0279(4) 0.0309(5) 0.0086(4) 0.0002(4) 0.0010(3)
Si8 0.0405(6) 0.0494(6) 0.0635(7) 0.0128(5) -0.0192(5) -0.0200(5)
Si9 0.0384(5) 0.0366(5) 0.0390(6) 0.0127(4) 0.0040(4) 0.0094(4)
Al1 0.0197(4) 0.0261(4) 0.0231(5) 0.0017(4) 0.0042(3) -0.0017(3)
Al2 0.0197(4) 0.0180(4) 0.0212(4) -0.0015(3) -0.0001(3) 0.0010(3)
Al3 0.0264(4) 0.0251(4) 0.0237(5) 0.0002(4) 0.0014(4) -0.0014(3)
F1A 0.129(3) 0.112(3) 0.077(2) -0.0134(18) -0.0287(19) 0.087(2)
F2A 0.0573(15) 0.0638(16) 0.092(2) -0.0264(15) 0.0063(14) 0.0159(13)
F3A 0.079(2) 0.0712(19) 0.214(4) 0.000(2) 0.101(3) 0.0148(16)
F4AA 0.098(6) 0.040(3) 0.103(6) 0.014(4) 0.057(5) -0.010(3)
F5AA 0.049(4) 0.095(5) 0.151(7) 0.060(5) -0.028(5) -0.038(4)
F6AA 0.159(6) 0.079(4) 0.053(4) 0.038(3) 0.028(4) -0.012(4)
F4AB 0.072(4) 0.079(6) 0.112(7) 0.061(5) -0.027(5) -0.019(4)
F5AB 0.089(5) 0.079(4) 0.139(7) 0.024(5) 0.085(5) -0.012(4)
F6AB 0.142(6) 0.085(5) 0.102(5) 0.024(4) -0.007(5) -0.069(4)
F1B 0.0544(13) 0.0456(12) 0.0657(15) 0.0111(11) 0.0182(11) 0.0233(10)
F2B 0.0717(15) 0.0465(12) 0.0440(13) 0.0058(10) -0.0244(11) 0.0145(11)
F3B 0.0506(12) 0.0275(10) 0.0802(17) 0.0135(10) -0.0124(11) -0.0025(9)
F4B 0.0520(14) 0.108(2) 0.0858(19) -0.0711(18) 0.0043(13) 0.0024(14)
F5B 0.0999(19) 0.0340(12) 0.0634(16) -0.0091(11) -0.0259(14) -0.0148(12)
F6B 0.0693(15) 0.0517(13) 0.0522(14) -0.0159(11) -0.0347(12) 0.0051(11)
O1 0.0269(11) 0.0363(12) 0.0218(11) 0.0017(9) 0.0036(9) 0.0049(9)
O2 0.0229(10) 0.0267(10) 0.0235(11) 0.0010(8) 0.0022(8) -0.0002(8)
O3 0.0238(10) 0.0246(10) 0.0345(12) -0.0028(9) 0.0054(9) -0.0024(8)
O4 0.0261(10) 0.0247(10) 0.0241(11) -0.0006(8) 0.0020(8) 0.0014(8)
O5 0.0219(10) 0.0190(9) 0.0304(11) -0.0031(8) -0.0019(8) 0.0015(8)
O6 0.0220(10) 0.0218(10) 0.0253(11) -0.0045(8) 0.0014(8) 0.0007(8)
O7 0.0243(10) 0.0247(10) 0.0290(12) 0.0036(9) 0.0024(9) -0.0005(8)
O8 0.0292(11) 0.0330(11) 0.0272(12) 0.0050(9) -0.0013(9) -0.0048(9)
O9 0.0257(10) 0.0368(12) 0.0278(12) 0.0007(9) 0.0002(9) -0.0081(9)
O10 0.0295(11) 0.0271(11) 0.0263(11) 0.0015(9) -0.0023(9) -0.0023(8)
O11 0.0268(10) 0.0240(10) 0.0243(11) -0.0017(8) 0.0045(8) -0.0030(8)
O1A 0.0242(10) 0.0350(12) 0.0296(12) 0.0020(9) 0.0052(9) 0.0028(9)
O2A 0.0263(11) 0.0358(12) 0.0372(13) 0.0069(10) 0.0074(10) -0.0026(9)
O1B 0.0238(10) 0.0218(10) 0.0251(11) -0.0008(8) -0.0015(9) 0.0025(8)
O2B 0.0251(10) 0.0230(10) 0.0292(12) -0.0042(9) -0.0039(9) 0.0003(8)
O1C 0.0277(10) 0.0183(10) 0.0268(11) -0.0007(8) 0.0019(8) 0.0010(8)
O1D 0.0324(11) 0.0181(10) 0.0338(12) -0.0007(9) -0.0036(9) -0.0002(8)
O1E 0.0337(12) 0.0370(13) 0.0396(13) 0.0123(10) 0.0088(10) -0.0016(10)
O1F 0.0281(11) 0.0494(14) 0.0409(14) 0.0064(11) -0.0011(10) -0.0029(10)
O1G 0.0418(13) 0.0371(13) 0.0522(16) -0.0019(11) 0.0051(12) 0.0088(11)
O1H 0.0335(11) 0.0371(12) 0.0305(12) -0.0129(10) 0.0037(10) -0.0019(9)
O1I 0.0377(12) 0.0300(12) 0.0377(13) 0.0092(10) 0.0139(10) 0.0057(9)
O1J 0.0420(13) 0.0474(14) 0.0315(13) -0.0005(11) -0.0053(10) -0.0191(11)
O1K 0.0311(12) 0.0415(14) 0.0770(19) 0.0253(13) 0.0090(12) 0.0085(10)
C1 0.0348(17) 0.0386(18) 0.0291(18) -0.0034(14) 0.0041(14) -0.0017(14)
C1A 0.0236(15) 0.049(2) 0.0279(17) 0.0003(15) 0.0024(13) 0.0032(14)
C2A 0.0301(17) 0.054(2) 0.053(2) 0.0086(18) 0.0200(16) 0.0027(16)
C3A 0.0271(16) 0.049(2) 0.042(2) 0.0117(17) 0.0087(15) -0.0038(15)
C4A 0.0282(17) 0.061(2) 0.052(2) 0.000(2) 0.0064(16) 0.0137(17)
C5A 0.042(2) 0.061(3) 0.086(4) 0.027(3) 0.025(2) 0.000(2)
C1B 0.0228(14) 0.0270(15) 0.0275(17) 0.0034(12) 0.0029(13) 0.0011(11)
C2B 0.0293(15) 0.0333(16) 0.0264(17) 0.0014(13) -0.0056(13) 0.0003(13)
C3B 0.0230(14) 0.0330(16) 0.0283(17) -0.0052(13) -0.0003(13) -0.0013(12)
C4B 0.0333(17) 0.0344(17) 0.0349(19) 0.0056(14) -0.0039(14) 0.0032(14)
C5B 0.0379(18) 0.0391(19) 0.040(2) -0.0103(16) -0.0111(16) 0.0020(15)
C1C 0.053(3) 0.103(4) 0.081(3) -0.055(3) 0.028(2) -0.012(3)
C2C 0.124(4) 0.0239(18) 0.048(2) -0.0038(17) -0.008(3) 0.005(2)
C3C 0.069(3) 0.042(2) 0.047(2) -0.0152(18) -0.016(2) 0.0112(19)
C1D 0.050(2) 0.0223(17) 0.098(4) -0.0022(19) -0.006(2) -0.0023(16)
C2DA 0.061(8) 0.059(7) 0.098(10) 0.003(7) -0.010(7) -0.013(6)
C3DA 0.095(9) 0.073(8) 0.051(7) -0.024(6) -0.016(7) 0.005(7)
C2DB 0.033(3) 0.039(3) 0.098(6) -0.011(4) -0.007(3) -0.003(2)
C3DB 0.117(7) 0.098(6) 0.057(4) -0.024(4) -0.007(5) -0.035(5)
C1E 0.049(2) 0.097(4) 0.100(4) 0.062(3) -0.018(3) -0.016(2)
C2E 0.166(6) 0.040(3) 0.101(5) 0.004(3) 0.030(4) 0.012(3)
C3E 0.055(3) 0.068(3) 0.088(4) 0.047(3) -0.001(2) -0.019(2)
C1F 0.048(2) 0.085(3) 0.056(3) -0.004(2) -0.001(2) -0.014(2)
C2F 0.048(2) 0.045(2) 0.131(5) 0.018(3) -0.012(3) 0.0075(19)
C3F 0.0338(19) 0.073(3) 0.057(3) -0.001(2) 0.0071(18) -0.0079(19)
C1G 0.067(3) 0.072(3) 0.046(2) -0.003(2) -0.008(2) 0.009(2)
C2G 0.080(3) 0.034(2) 0.062(3) -0.0016(19) 0.008(2) -0.0002(19)
C3G 0.072(3) 0.081(3) 0.055(3) -0.007(2) 0.022(2) 0.032(3)
C1H 0.066(3) 0.123(5) 0.036(2) 0.005(3) -0.002(2) 0.027(3)
C2H 0.090(3) 0.042(2) 0.078(3) -0.025(2) 0.038(3) -0.007(2)
C3H 0.042(2) 0.057(2) 0.044(2) -0.0132(18) 0.0108(17) 0.0081(17)
C1I 0.069(3) 0.0324(19) 0.050(2) -0.0032(17) -0.005(2) 0.0051(17)
C2I 0.048(2) 0.060(3) 0.068(3) 0.032(2) 0.012(2) -0.0065(19)
C3I 0.041(2) 0.065(3) 0.044(2) 0.0132(19) -0.0086(17) 0.0005(18)
C1JA 0.062(9) 0.058(8) 0.109(16) 0.013(9) -0.050(9) -0.018(6)
C1JB 0.046(7) 0.069(8) 0.073(12) -0.004(7) -0.025(7) -0.002(6)
C2J 0.087(3) 0.072(3) 0.050(3) -0.002(2) -0.009(2) -0.040(3)
C3J 0.063(3) 0.100(4) 0.117(5) -0.019(4) 0.047(3) -0.036(3)
C1K 0.070(3) 0.082(4) 0.111(5) 0.035(3) 0.029(3) 0.043(3)
C2K 0.083(3) 0.040(2) 0.060(3) 0.003(2) -0.019(2) 0.005(2)
C3K 0.085(3) 0.068(3) 0.044(2) 0.012(2) -0.007(2) -0.025(3)

loop_
_atom_type_symbol
_atom_type_description
_atom_type_scat_dispersion_real
_atom_type_scat_dispersion_imag
_atom_type_scat_source
C C 0.0033 0.0016 'International Tables Vol C Tables 4.2.6.8 and 6.1.1.4'
H H 0.0000 0.0000 'International Tables Vol C Tables 4.2.6.8 and 6.1.1.4'
O O 0.0106 0.0060 'International Tables Vol C Tables 4.2.6.8 and 6.1.1.4'
Si Si 0.0817 0.0704 'International Tables Vol C Tables 4.2.6.8 and 6.1.1.4'
P P 0.1023 0.0942 'International Tables Vol C Tables 4.2.6.8 and 6.1.1.4'
F F 0.0171 0.0103 'International Tables Vol C Tables 4.2.6.8 and 6.1.1.4'
Al Al 0.0645 0.0514 'International Tables Vol C Tables 4.2.6.8 and 6.1.1.4'

loop_
_geom_angle_atom_site_label_1
_geom_angle_atom_site_label_2
_geom_angle_atom_site_label_3
_geom_angle
O5 P1 O2 113.16(11)
O5 P1 O11 112.47(11)
O2 P1 O11 109.06(11)
O5 P1 O1C 107.34(11)
O2 P1 O1C 108.93(11)
O11 P1 O1C 105.53(11)
O3 P2 O6 112.99(12)
O3 P2 O10 111.57(12)
O6 P2 O10 110.38(11)
O3 P2 O1D 108.82(12)
O6 P2 O1D 105.96(11)
O10 P2 O1D 106.76(12)
O7 P3 O1G 115.46(13)
O7 P3 O1E 111.27(12)
O1G P3 O1E 107.20(14)
O7 P3 O1F 110.16(13)
O1G P3 O1F 105.11(14)
O1E P3 O1F 107.16(13)
O1 P4 O4 116.94(12)
O1 P4 O1H 108.25(12)
O4 P4 O1H 108.63(12)
O1 P4 O1I 107.79(13)
O4 P4 O1I 109.59(12)
O1H P4 O1I 104.99(13)
O9 P5 O8 116.51(12)
O9 P5 O1J 108.81(13)
O8 P5 O1J 107.55(13)
O9 P5 O1K 108.73(15)
O8 P5 O1K 109.12(13)
O1J P5 O1K 105.59(15)
O1C Si1 C3C 110.30(14)
O1C Si1 C2C 104.39(15)
C3C Si1 C2C 110.8(2)
O1C Si1 C1C 108.50(16)
C3C Si1 C1C 110.6(2)
C2C Si1 C1C 112.1(3)
O1D Si2 C2DA 115.4(7)
O1D Si2 C3DB 112.3(3)
C2DA Si2 C3DB 79.9(9)
O1D Si2 C1D 104.09(15)
C2DA Si2 C1D 128.4(7)
C3DB Si2 C1D 114.9(4)
O1D Si2 C2DB 107.1(2)
C2DA Si2 C2DB 30.0(8)
C3DB Si2 C2DB 109.4(4)
C1D Si2 C2DB 108.7(3)
O1D Si2 C3DA 98.0(6)
C2DA Si2 C3DA 105.8(10)
C3DB Si2 C3DA 26.1(5)
C1D Si2 C3DA 99.8(6)
C2DB Si2 C3DA 135.5(6)
O1E Si3 C1E 107.6(2)
O1E Si3 C2E 107.2(2)
C1E Si3 C2E 112.3(3)
O1E Si3 C3E 104.46(17)
C1E Si3 C3E 112.0(2)
C2E Si3 C3E 112.7(3)
O1F Si4 C2F 109.13(17)
O1F Si4 C3F 108.93(16)
C2F Si4 C3F 111.3(2)
O1F Si4 C1F 103.49(17)
C2F Si4 C1F 109.9(3)
C3F Si4 C1F 113.7(2)
O1G Si5 C1G 107.42(18)
O1G Si5 C3G 103.0(2)
C1G Si5 C3G 112.8(2)
O1G Si5 C2G 105.94(17)
C1G Si5 C2G 113.8(2)
C3G Si5 C2G 112.8(2)
O1H Si6 C1H 106.96(18)
O1H Si6 C3H 108.83(15)
C1H Si6 C3H 111.5(2)
O1H Si6 C2H 106.44(16)
C1H Si6 C2H 111.5(3)
C3H Si6 C2H 111.4(2)
O1I Si7 C1I 108.61(15)
O1I Si7 C3I 108.19(16)
C1I Si7 C3I 112.4(2)
O1I Si7 C2I 105.52(16)
C1I Si7 C2I 112.5(2)
C3I Si7 C2I 109.3(2)
O1J Si8 C2J 105.42(19)
O1J Si8 C3J 108.17(19)
C2J Si8 C3J 111.4(2)
O1J Si8 C1JA 102.5(6)
C2J Si8 C1JA 102.2(11)
C3J Si8 C1JA 125.3(13)
O1J Si8 C1JB 110.2(5)
C2J Si8 C1JB 121.7(8)
C3J Si8 C1JB 99.3(11)
C1JA Si8 C1JB 26.5(5)
O1K Si9 C3K 107.90(19)
O1K Si9 C2K 108.04(17)
C3K Si9 C2K 112.7(2)
O1K Si9 C1K 104.59(19)
C3K Si9 C1K 111.0(3)
C2K Si9 C1K 112.2(3)
O2 Al1 O3 98.92(10)
O2 Al1 O1 92.77(10)
O3 Al1 O1 93.40(10)
O2 Al1 O9 92.45(10)
O3 Al1 O9 92.52(10)
O1 Al1 O9 171.41(10)
O2 Al1 O1A 86.76(9)
O3 Al1 O1A 174.29(10)
O1 Al1 O1A 85.68(9)
O9 Al1 O1A 87.82(10)
O2 Al1 O2A 174.41(10)
O3 Al1 O2A 86.52(10)
O1 Al1 O2A 88.18(10)
O9 Al1 O2A 85.97(10)
O1A Al1 O2A 87.82(9)
O6 Al2 O5 97.38(9)
O6 Al2 O4 95.65(9)
O5 Al2 O4 95.69(9)
O6 Al2 O7 90.56(9)
O5 Al2 O7 90.99(9)
O4 Al2 O7 170.21(10)
O6 Al2 O2B 174.19(9)
O5 Al2 O2B 87.86(9)
O4 Al2 O2B 86.27(9)
O7 Al2 O2B 86.84(9)
O6 Al2 O1B 87.48(9)
O5 Al2 O1B 174.87(9)
O4 Al2 O1B 85.41(9)
O7 Al2 O1B 87.32(9)
O2B Al2 O1B 87.21(9)
O10 Al3 O11 107.30(10)
O10 Al3 O8 104.48(10)
O11 Al3 O8 107.44(10)
O10 Al3 C1 112.66(13)
O11 Al3 C1 112.62(12)
O8 Al3 C1 111.84(13)
P4 O1 Al1 139.18(14)
P1 O2 Al1 142.56(13)
P2 O3 Al1 144.15(14)
P4 O4 Al2 145.26(13)
P1 O5 Al2 146.54(13)
P2 O6 Al2 138.27(13)
P3 O7 Al2 146.07(14)
P5 O8 Al3 140.74(14)
P5 O9 Al1 143.00(14)
P2 O10 Al3 137.79(14)
P1 O11 Al3 130.14(12)
C1A O1A Al1 128.4(2)
C3A O2A Al1 127.8(2)
C1B O1B Al2 127.58(19)
C3B O2B Al2 127.51(19)
P1 O1C Si1 133.85(13)
P2 O1D Si2 138.58(14)
P3 O1E Si3 135.87(15)
P3 O1F Si4 139.40(17)
P3 O1G Si5 138.88(17)
P4 O1H Si6 134.46(15)
P4 O1I Si7 138.10(15)
P5 O1J Si8 134.63(17)
P5 O1K Si9 139.49(16)
O1A C1A C2A 127.5(3)
O1A C1A C4A 112.8(3)
C2A C1A C4A 119.7(3)
C1A C2A C3A 120.0(3)
O2A C3A C2A 127.9(3)
O2A C3A C5A 113.6(3)
C2A C3A C5A 118.5(3)
F3A C4A F1A 108.5(4)
F3A C4A F2A 106.1(4)
F1A C4A F2A 105.1(4)
F3A C4A C1A 113.7(3)
F1A C4A C1A 110.6(3)
F2A C4A C1A 112.4(3)
F5AA C5A F4AB 127.0(7)
F5AA C5A F4AA 112.0(8)
F4AB C5A F4AA 31.9(5)
F5AA C5A F5AB 44.5(6)
F4AB C5A F5AB 117.5(8)
F4AA C5A F5AB 130.5(6)
F5AA C5A F6AA 108.4(7)
F4AB C5A F6AA 68.4(7)
F4AA C5A F6AA 99.8(6)
F5AB C5A F6AA 65.7(6)
F5AA C5A F6AB 55.8(6)
F4AB C5A F6AB 97.9(7)
F4AA C5A F6AB 67.7(7)
F5AB C5A F6AB 99.2(7)
F6AA C5A F6AB 148.0(5)
F5AA C5A C3A 114.8(5)
F4AB C5A C3A 116.8(6)
F4AA C5A C3A 114.9(5)
F5AB C5A C3A 114.7(5)
F6AA C5A C3A 105.4(4)
F6AB C5A C3A 106.6(4)
O1B C1B C2B 127.4(3)
O1B C1B C4B 112.8(3)
C2B C1B C4B 119.8(3)
C1B C2B C3B 119.2(3)
O2B C3B C2B 127.3(3)
O2B C3B C5B 113.5(3)
C2B C3B C5B 119.3(3)
F3B C4B F1B 106.7(3)
F3B C4B F2B 107.1(3)
F1B C4B F2B 107.1(3)
F3B C4B C1B 111.9(3)
F1B C4B C1B 110.9(3)
F2B C4B C1B 112.8(3)
F4B C5B F5B 107.1(3)
F4B C5B F6B 108.3(3)
F5B C5B F6B 106.5(3)
F4B C5B C3B 110.8(3)
F5B C5B C3B 110.9(3)
F6B C5B C3B 113.0(3)

loop_
_geom_bond_atom_site_label_1
_geom_bond_atom_site_label_2
_geom_bond_distance
P1 O5 1.504(2)
P1 O2 1.505(2)
P1 O11 1.532(2)
P1 O1C 1.5642(19)
P2 O3 1.500(2)
P2 O6 1.507(2)
P2 O10 1.529(2)
P2 O1D 1.556(2)
P3 O7 1.469(2)
P3 O1G 1.522(2)
P3 O1E 1.539(2)
P3 O1F 1.556(2)
P4 O1 1.489(2)
P4 O4 1.496(2)
P4 O1H 1.555(2)
P4 O1I 1.562(2)
P5 O9 1.482(2)
P5 O8 1.509(2)
P5 O1J 1.550(2)
P5 O1K 1.551(2)
Si1 O1C 1.673(2)
Si1 C3C 1.838(4)
Si1 C2C 1.844(4)
Si1 C1C 1.846(4)
Si2 O1D 1.653(2)
Si2 C2DA 1.624(17)
Si2 C3DB 1.779(8)
Si2 C1D 1.840(4)
Si2 C2DB 1.933(7)
Si2 C3DA 2.10(2)
Si3 O1E 1.691(2)
Si3 C1E 1.818(5)
Si3 C2E 1.842(6)
Si3 C3E 1.847(4)
Si4 O1F 1.674(2)
Si4 C2F 1.827(4)
Si4 C3F 1.847(4)
Si4 C1F 1.853(5)
Si5 O1G 1.713(3)
Si5 C1G 1.827(4)
Si5 C3G 1.832(4)
Si5 C2G 1.847(4)
Si6 O1H 1.676(2)
Si6 C1H 1.832(4)
Si6 C3H 1.834(4)
Si6 C2H 1.847(4)
Si7 O1I 1.660(2)
Si7 C1I 1.830(4)
Si7 C3I 1.842(4)
Si7 C2I 1.845(4)
Si8 O1J 1.674(2)
Si8 C2J 1.840(5)
Si8 C3J 1.843(6)
Si8 C1JA 1.865(14)
Si8 C1JB 1.873(15)
Si9 O1K 1.668(2)
Si9 C3K 1.825(4)
Si9 C2K 1.836(4)
Si9 C1K 1.847(5)
Al1 O2 1.828(2)
Al1 O3 1.837(2)
Al1 O1 1.854(2)
Al1 O9 1.863(2)
Al1 O1A 1.958(2)
Al1 O2A 1.960(2)
Al2 O6 1.818(2)
Al2 O5 1.819(2)
Al2 O4 1.870(2)
Al2 O7 1.891(2)
Al2 O2B 1.958(2)
Al2 O1B 1.958(2)
Al3 O10 1.770(2)
Al3 O11 1.773(2)
Al3 O8 1.777(2)
Al3 C1 1.942(3)
F1A C4A 1.311(5)
F2A C4A 1.312(5)
F3A C4A 1.307(4)
F4AA C5A 1.253(10)
F5AA C5A 1.218(7)
F6AA C5A 1.452(8)
F4AB C5A 1.242(10)
F5AB C5A 1.277(8)
F6AB C5A 1.465(10)
F1B C4B 1.324(4)
F2B C4B 1.329(4)
F3B C4B 1.319(4)
F4B C5B 1.310(4)
F5B C5B 1.325(4)
F6B C5B 1.322(4)
O1A C1A 1.251(4)
O2A C3A 1.255(4)
O1B C1B 1.255(4)
O2B C3B 1.250(4)
C1A C2A 1.376(5)
C1A C4A 1.532(5)
C2A C3A 1.376(5)
C3A C5A 1.530(5)
C1B C2B 1.380(4)
C1B C4B 1.536(4)
C2B C3B 1.396(4)
C3B C5B 1.534(4)
